data_7711245
loop_
_publ_author_name
'Pramanik, Abhishek'
'Majumder, Samit'
'Sparkes, Hazel A.'
'Mohanta, Sasankasekhar'

_publ_section_title
;
 A metal complex based fluorescent chemodosimeter for selective detection
 of 2,4-dinitrophenol and picric acid in aqueous media
;
_journal_name_full 'Dalton Transactions'
_journal_paper_doi 10.1039/D2DT01808J
_journal_year 2022
_chemical_formula_sum 'C40 H44 N8 O14 Zn2'
_chemical_formula_weight 991.57
_space_group_crystal_system triclinic
_space_group_IT_number 2
_space_group_name_Hall '-P 1'
_space_group_name_H-M_alt 'P -1'
_atom_sites_solution_hydrogens geom
_audit_creation_method SHELXL-2014/7
_audit_update_record
;
2022-03-16 deposited with the CCDC.	2022-08-29 downloaded from the CCDC.
;
_cell_angle_alpha 68.942(2)
_cell_angle_beta 67.591(2)
_cell_angle_gamma 89.678(2)
_cell_formula_units_Z 1
_cell_length_a 9.348(2)
_cell_length_b 11.044(3)
_cell_length_c 12.043(3)
_cell_measurement_reflns_used 5535
_cell_measurement_temperature 273(2)
_cell_measurement_theta_max 23.65
_cell_measurement_theta_min 2.86
_cell_volume 1060.2(5)
_computing_cell_refinement 'Bruker SAINT'
_computing_data_collection 'Bruker APEX2'
_computing_data_reduction 'Bruker SAINT'
_computing_molecular_graphics 'Bruker SHELXTL'
_computing_publication_material 'Bruker SHELXTL'
_computing_structure_refinement 'SHELXL-2014/7 (Sheldrick, 2014)'
_computing_structure_solution 'SHELXS-97 (Sheldrick 2008)'
_diffrn_ambient_temperature 273(2)
_diffrn_measured_fraction_theta_full 0.998
_diffrn_measured_fraction_theta_max 0.992
_diffrn_measurement_device_type 'Bruker APEX-II CCD'
_diffrn_measurement_method '\f and \w scans'
_diffrn_radiation_type MoK\a
_diffrn_radiation_wavelength 0.71073
_diffrn_reflns_av_R_equivalents 0.0402
_diffrn_reflns_av_unetI/netI 0.0414
_diffrn_reflns_Laue_measured_fraction_full 0.998
_diffrn_reflns_Laue_measured_fraction_max 0.992
_diffrn_reflns_limit_h_max 12
_diffrn_reflns_limit_h_min -12
_diffrn_reflns_limit_k_max 14
_diffrn_reflns_limit_k_min -14
_diffrn_reflns_limit_l_max 16
_diffrn_reflns_limit_l_min -16
_diffrn_reflns_number 20322
_diffrn_reflns_point_group_measured_fraction_full 0.998
_diffrn_reflns_point_group_measured_fraction_max 0.992
_diffrn_reflns_theta_full 25.242
_diffrn_reflns_theta_max 28.582
_diffrn_reflns_theta_min 2.857
_exptl_absorpt_coefficient_mu 1.209
_exptl_absorpt_correction_type multi-scan
_exptl_absorpt_process_details SADABS
_exptl_crystal_colour yellow
_exptl_crystal_density_diffrn 1.553
_exptl_crystal_description block
_exptl_crystal_F_000 512
_exptl_crystal_size_max 0.180
_exptl_crystal_size_mid 0.160
_exptl_crystal_size_min 0.140
_exptl_transmission_factor_max 0.849
_exptl_transmission_factor_min 0.812
_refine_diff_density_max 0.343
_refine_diff_density_min -0.353
_refine_diff_density_rms 0.059
_refine_ls_extinction_method none
_refine_ls_goodness_of_fit_ref 1.017
_refine_ls_hydrogen_treatment constr
_refine_ls_matrix_type full
_refine_ls_number_parameters 302
_refine_ls_number_reflns 5385
_refine_ls_number_restraints 0
_refine_ls_restrained_S_all 1.017
_refine_ls_R_factor_all 0.0607
_refine_ls_R_factor_gt 0.0386
_refine_ls_shift/su_max 0.002
_refine_ls_shift/su_mean 0.000
_refine_ls_structure_factor_coef Fsqd
_refine_ls_weighting_details 'w=1/[\s^2^(Fo^2^)+(0.0700P)^2^+0.0100P] where P=(Fo^2^+2Fc^2^)/3'
_refine_ls_weighting_scheme calc
_refine_ls_wR_factor_gt 0.1008
_refine_ls_wR_factor_ref 0.1146
_reflns_Friedel_coverage 0.000
_reflns_number_gt 4100
_reflns_number_total 5385
_reflns_threshold_expression 'I > 2\s(I)'
_cod_data_source_file d2dt01808j3.cif
_cod_data_source_block 2
_cod_depositor_comments
;
The following automatic conversions were performed:

data item '_exptl_absorpt_correction_type' value 'Multi-Scan' was
changed to 'multi-scan' in accordance with the
/home/data/users/saulius/crontab/automatic-downloads/rss-feeds/RSC/lib/dictionaries/cif_core.dic
dictionary named 'cif_core.dic' version 2.4.2 last updated on
2011-04-26.

Automatic conversion script
Id: cif_fix_values 7556 2019-12-06 15:28:31Z antanas 
;
_cod_original_cell_volume 1060.1(5)
_cod_database_code 7711245
_shelx_shelxl_version_number 2014/7
_shelx_space_group_comment
;
The symmetry employed for this shelxl refinement is uniquely defined
by the following loop, which should always be used as a source of
symmetry information in preference to the above space-group names.
They are only intended as comments.
;
_shelx_estimated_absorpt_t_min 0.812
_shelx_estimated_absorpt_t_max 0.849

loop_
_space_group_symop_operation_xyz
'x, y, z'
'-x, -y, -z'

loop_
_atom_site_label
_atom_site_type_symbol
_atom_site_fract_x
_atom_site_fract_y
_atom_site_fract_z
_atom_site_U_iso_or_equiv
_atom_site_adp_type
_atom_site_occupancy
_atom_site_site_symmetry_order
_atom_site_calc_flag
_atom_site_refinement_flags_posn
_atom_site_refinement_flags_adp
_atom_site_refinement_flags_occupancy
_atom_site_disorder_assembly
_atom_site_disorder_group
C1 C 0.4103(2) 0.4073(2) 0.3720(2) 0.0353(5) Uani 1 1 d . . . . .
C2 C 0.5135(3) 0.3815(2) 0.2658(2) 0.0398(5) Uani 1 1 d . . . . .
C3 C 0.4680(3) 0.2860(3) 0.2329(3) 0.0494(6) Uani 1 1 d . . . . .
H3 H 0.5386 0.2698 0.1627 0.059 Uiso 1 1 calc R U . . .
C4 C 0.3185(3) 0.2127(3) 0.3021(3) 0.0548(7) Uani 1 1 d . . . . .
C5 C 0.2157(3) 0.2426(3) 0.4015(3) 0.0490(6) Uani 1 1 d . . . . .
H5 H 0.1141 0.1972 0.4456 0.059 Uiso 1 1 calc R U . . .
C6 C 0.2558(3) 0.3393(2) 0.4407(2) 0.0392(5) Uani 1 1 d . . . . .
C7 C 0.2762(5) 0.1030(4) 0.2661(4) 0.0852(11) Uani 1 1 d . . . . .
H7A H 0.2219 0.1377 0.2096 0.102 Uiso 1 1 calc R U . A 1
H7B H 0.3728 0.0798 0.2157 0.102 Uiso 1 1 calc R U . A 1
C9 C 0.1380(3) 0.3569(2) 0.5515(2) 0.0428(6) Uani 1 1 d . . . . .
H9 H 0.0419 0.3030 0.5910 0.051 Uiso 1 1 calc R U . . .
C10 C 0.0238(3) 0.4423(3) 0.7162(2) 0.0470(6) Uani 1 1 d . . . . .
H10A H -0.0539 0.3643 0.7568 0.056 Uiso 1 1 calc R U . . .
H10B H -0.0264 0.5187 0.6919 0.056 Uiso 1 1 calc R U . . .
C11 C 0.6712(3) 0.4696(2) 0.1863(2) 0.0400(5) Uani 1 1 d . . . . .
H11 H 0.6523 0.5603 0.1714 0.048 Uiso 1 1 calc R U . . .
C12 C 0.9083(3) 0.5514(3) 0.1899(2) 0.0456(6) Uani 1 1 d . . . . .
H12A H 0.8717 0.6335 0.1567 0.055 Uiso 1 1 calc R U . . .
H12B H 0.9894 0.5395 0.1168 0.055 Uiso 1 1 calc R U . . .
C13 C 0.8329(3) 0.3145(3) 0.2623(3) 0.0509(6) Uani 1 1 d . . . . .
H13A H 0.7452 0.2460 0.3020 0.076 Uiso 1 1 calc R U . . .
H13B H 0.8936 0.2957 0.3136 0.076 Uiso 1 1 calc R U . . .
H13C H 0.8969 0.3197 0.1762 0.076 Uiso 1 1 calc R U . . .
C14 C 0.7093(4) 0.5491(5) -0.0343(3) 0.0936(14) Uani 1 1 d . . . . .
H14A H 0.6000 0.5558 0.0017 0.140 Uiso 1 1 calc R U . . .
H14B H 0.7305 0.5172 -0.1025 0.140 Uiso 1 1 calc R U . . .
H14C H 0.7703 0.6340 -0.0691 0.140 Uiso 1 1 calc R U . . .
C15 C 0.5028(3) 0.8200(2) 0.3511(2) 0.0435(6) Uani 1 1 d . . . . .
C16 C 0.6212(4) 0.9088(3) 0.3402(3) 0.0598(8) Uani 1 1 d . . . . .
H16 H 0.6242 0.9108 0.4158 0.072 Uiso 1 1 calc R U . . .
C17 C 0.7306(4) 0.9912(3) 0.2229(4) 0.0694(9) Uani 1 1 d . . . . .
H17 H 0.8071 1.0482 0.2188 0.083 Uiso 1 1 calc R U . . .
C18 C 0.7265(4) 0.9888(3) 0.1099(3) 0.0604(8) Uani 1 1 d . . . . .
C19 C 0.6189(3) 0.9069(3) 0.1120(3) 0.0544(7) Uani 1 1 d . . . . .
H19 H 0.6195 0.9062 0.0349 0.065 Uiso 1 1 calc R U . . .
C20 C 0.5072(3) 0.8236(2) 0.2311(3) 0.0432(6) Uani 1 1 d . . . . .
C8A C 0.1877(13) -0.0074(7) 0.3640(9) 0.101(3) Uani 0.5 1 d . . P B 1
H8AA H 0.0914 0.0132 0.4157 0.152 Uiso 0.5 1 calc R U P B 1
H8AB H 0.2429 -0.0475 0.4174 0.152 Uiso 0.5 1 calc R U P B 1
H8AC H 0.1653 -0.0671 0.3292 0.152 Uiso 0.5 1 calc R U P B 1
C8B C 0.1128(12) 0.0619(12) 0.3035(14) 0.131(5) Uani 0.5 1 d . . P B 2
H8BA H 0.0765 -0.0188 0.3789 0.196 Uiso 0.5 1 calc R U P B 2
H8BB H 0.0996 0.0490 0.2331 0.196 Uiso 0.5 1 calc R U P B 2
H8BC H 0.0536 0.1283 0.3234 0.196 Uiso 0.5 1 calc R U P B 2
N1 N 0.1522(2) 0.43837(19) 0.60035(19) 0.0393(4) Uani 1 1 d . . . . .
N2 N 0.7760(2) 0.44126(19) 0.25468(18) 0.0373(4) Uani 1 1 d . . . . .
N3 N 0.8444(4) 1.0786(3) -0.0158(4) 0.0963(11) Uani 1 1 d . . . . .
N4 N 0.3897(3) 0.7389(2) 0.2290(3) 0.0583(6) Uani 1 1 d . . . . .
O1 O 0.46541(17) 0.49357(15) 0.40609(15) 0.0353(3) Uani 1 1 d . . . . .
O2 O 0.7487(2) 0.4620(2) 0.06332(17) 0.0583(5) Uani 1 1 d . . . . .
O3 O 0.4034(2) 0.74751(17) 0.46439(17) 0.0580(5) Uani 1 1 d . . . . .
O4 O 0.9435(4) 1.1478(3) -0.0148(4) 0.1371(14) Uani 1 1 d . . . . .
O5 O 0.8357(5) 1.0810(4) -0.1144(3) 0.1368(14) Uani 1 1 d . . . . .
O6 O 0.2671(3) 0.6929(2) 0.3247(3) 0.0777(7) Uani 1 1 d . . . . .
O7 O 0.4212(4) 0.7177(3) 0.1302(3) 0.0986(9) Uani 1 1 d . . . . .
Zn1 Zn 0.34651(3) 0.55898(2) 0.54814(2) 0.03466(11) Uani 1 1 d . . . . .

loop_
_atom_site_aniso_label
_atom_site_aniso_U_11
_atom_site_aniso_U_22
_atom_site_aniso_U_33
_atom_site_aniso_U_23
_atom_site_aniso_U_13
_atom_site_aniso_U_12
C1 0.0292(10) 0.0391(12) 0.0376(12) -0.0122(10) -0.0161(9) 0.0029(9)
C2 0.0384(12) 0.0462(13) 0.0382(12) -0.0167(10) -0.0186(10) 0.0050(10)
C3 0.0493(14) 0.0562(16) 0.0526(15) -0.0290(13) -0.0234(12) 0.0105(12)
C4 0.0590(17) 0.0541(16) 0.0666(18) -0.0325(14) -0.0327(15) 0.0045(13)
C5 0.0409(13) 0.0500(14) 0.0592(16) -0.0211(13) -0.0232(12) -0.0034(11)
C6 0.0313(11) 0.0416(12) 0.0438(13) -0.0147(10) -0.0159(10) -0.0003(9)
C7 0.080(2) 0.087(3) 0.123(3) -0.068(3) -0.051(2) 0.007(2)
C9 0.0287(11) 0.0464(13) 0.0468(13) -0.0126(11) -0.0137(10) -0.0082(10)
C10 0.0241(10) 0.0635(16) 0.0441(14) -0.0200(12) -0.0051(10) -0.0024(10)
C11 0.0343(11) 0.0502(13) 0.0328(11) -0.0159(10) -0.0112(9) 0.0071(10)
C12 0.0300(11) 0.0566(15) 0.0347(12) -0.0108(11) -0.0037(10) -0.0040(10)
C13 0.0471(14) 0.0561(16) 0.0521(15) -0.0242(13) -0.0200(12) 0.0159(12)
C14 0.069(2) 0.156(4) 0.0401(17) -0.022(2) -0.0222(16) 0.036(2)
C15 0.0497(14) 0.0294(11) 0.0436(13) -0.0092(10) -0.0154(11) 0.0025(10)
C16 0.076(2) 0.0480(15) 0.0595(18) -0.0171(13) -0.0345(16) -0.0035(14)
C17 0.0661(19) 0.0446(16) 0.087(2) -0.0134(16) -0.0309(18) -0.0138(14)
C18 0.0548(16) 0.0460(15) 0.0504(16) 0.0000(13) -0.0078(13) -0.0036(13)
C19 0.0640(18) 0.0500(15) 0.0430(14) -0.0134(12) -0.0199(13) 0.0142(13)
C20 0.0415(13) 0.0403(13) 0.0484(14) -0.0177(11) -0.0184(11) 0.0064(10)
C8A 0.117(8) 0.048(4) 0.104(7) -0.042(4) 0.002(6) -0.004(4)
C8B 0.092(7) 0.122(9) 0.206(13) -0.124(10) -0.031(7) -0.012(6)
N1 0.0242(8) 0.0457(11) 0.0393(10) -0.0128(9) -0.0074(8) -0.0028(8)
N2 0.0286(9) 0.0418(10) 0.0370(10) -0.0138(8) -0.0103(8) 0.0042(8)
N3 0.080(2) 0.0619(19) 0.082(2) 0.0088(17) -0.0002(18) -0.0054(17)
N4 0.0575(15) 0.0554(14) 0.0787(18) -0.0293(13) -0.0418(14) 0.0140(12)
O1 0.0250(7) 0.0409(8) 0.0396(8) -0.0174(7) -0.0109(6) 0.0004(6)
O2 0.0514(11) 0.0854(14) 0.0368(10) -0.0267(10) -0.0139(9) 0.0160(10)
O3 0.0718(13) 0.0386(9) 0.0419(10) -0.0097(8) -0.0063(9) -0.0023(9)
O4 0.094(2) 0.0788(19) 0.145(3) 0.0099(19) -0.002(2) -0.0385(17)
O5 0.146(3) 0.128(3) 0.0559(17) 0.0052(18) 0.003(2) -0.009(2)
O6 0.0490(12) 0.0783(15) 0.1000(18) -0.0247(14) -0.0332(13) -0.0065(11)
O7 0.111(2) 0.117(2) 0.116(2) -0.076(2) -0.0664(19) 0.0200(17)
Zn1 0.02497(14) 0.03739(16) 0.03579(16) -0.01187(11) -0.00843(11) -0.00133(10)

loop_
_atom_type_symbol
_atom_type_description
_atom_type_scat_dispersion_real
_atom_type_scat_dispersion_imag
_atom_type_scat_source
C C 0.0033 0.0016 'International Tables Vol C Tables 4.2.6.8 and 6.1.1.4'
H H 0.0000 0.0000 'International Tables Vol C Tables 4.2.6.8 and 6.1.1.4'
N N 0.0061 0.0033 'International Tables Vol C Tables 4.2.6.8 and 6.1.1.4'
O O 0.0106 0.0060 'International Tables Vol C Tables 4.2.6.8 and 6.1.1.4'
Zn Zn 0.2839 1.4301 'International Tables Vol C Tables 4.2.6.8 and 6.1.1.4'

loop_
_geom_angle_atom_site_label_1
_geom_angle_atom_site_label_2
_geom_angle_atom_site_label_3
_geom_angle
_geom_angle_site_symmetry_1
_geom_angle_site_symmetry_3
_geom_angle_publ_flag
O1 C1 C2 117.84(18) . . ?
O1 C1 C6 122.7(2) . . ?
C2 C1 C6 119.4(2) . . ?
C3 C2 C1 120.6(2) . . ?
C3 C2 C11 122.8(2) . . ?
C1 C2 C11 116.6(2) . . ?
C2 C3 C4 121.6(3) . . ?
C2 C3 H3 119.2 . . ?
C4 C3 H3 119.2 . . ?
C5 C4 C3 117.6(2) . . ?
C5 C4 C7 122.8(3) . . ?
C3 C4 C7 119.7(3) . . ?
C4 C5 C6 123.4(2) . . ?
C4 C5 H5 118.3 . . ?
C6 C5 H5 118.3 . . ?
C1 C6 C5 117.2(2) . . ?
C1 C6 C9 124.9(2) . . ?
C5 C6 C9 117.8(2) . . ?
C8A C7 C4 117.3(5) . . ?
C8B C7 C4 117.9(5) . . ?
C8A C7 H7A 108.0 . . ?
C4 C7 H7A 108.0 . . ?
C8A C7 H7B 108.0 . . ?
C4 C7 H7B 108.0 . . ?
H7A C7 H7B 107.2 . . ?
N1 C9 C6 126.79(19) . . ?
N1 C9 H9 116.6 . . ?
C6 C9 H9 116.6 . . ?
N1 C10 C12 108.14(19) . 2_666 ?
N1 C10 H10A 110.1 . . ?
C12 C10 H10A 110.1 2_666 . ?
N1 C10 H10B 110.1 . . ?
C12 C10 H10B 110.1 2_666 . ?
H10A C10 H10B 108.4 . . ?
O2 C11 N2 108.83(19) . . ?
O2 C11 C2 112.5(2) . . ?
N2 C11 C2 112.51(19) . . ?
O2 C11 H11 107.6 . . ?
N2 C11 H11 107.6 . . ?
C2 C11 H11 107.6 . . ?
N2 C12 C10 111.1(2) . 2_666 ?
N2 C12 H12A 109.4 . . ?
C10 C12 H12A 109.4 2_666 . ?
N2 C12 H12B 109.4 . . ?
C10 C12 H12B 109.4 2_666 . ?
H12A C12 H12B 108.0 . . ?
N2 C13 H13A 109.5 . . ?
N2 C13 H13B 109.5 . . ?
H13A C13 H13B 109.5 . . ?
N2 C13 H13C 109.5 . . ?
H13A C13 H13C 109.5 . . ?
H13B C13 H13C 109.5 . . ?
O2 C14 H14A 109.5 . . ?
O2 C14 H14B 109.5 . . ?
H14A C14 H14B 109.5 . . ?
O2 C14 H14C 109.5 . . ?
H14A C14 H14C 109.5 . . ?
H14B C14 H14C 109.5 . . ?
O3 C15 C20 126.5(2) . . ?
O3 C15 C16 118.5(2) . . ?
C20 C15 C16 115.0(2) . . ?
C17 C16 C15 122.3(3) . . ?
C17 C16 H16 118.8 . . ?
C15 C16 H16 118.8 . . ?
C16 C17 C18 119.1(3) . . ?
C16 C17 H17 120.5 . . ?
C18 C17 H17 120.5 . . ?
C19 C18 C17 122.2(3) . . ?
C19 C18 N3 119.3(3) . . ?
C17 C18 N3 118.6(3) . . ?
C18 C19 C20 118.8(3) . . ?
C18 C19 H19 120.6 . . ?
C20 C19 H19 120.6 . . ?
C19 C20 C15 122.7(2) . . ?
C19 C20 N4 117.0(2) . . ?
C15 C20 N4 120.3(2) . . ?
C7 C8A H8AA 109.5 . . ?
C7 C8A H8AB 109.5 . . ?
H8AA C8A H8AB 109.5 . . ?
C7 C8A H8AC 109.5 . . ?
H8AA C8A H8AC 109.5 . . ?
H8AB C8A H8AC 109.5 . . ?
C7 C8B H8BA 109.5 . . ?
C7 C8B H8BB 109.5 . . ?
H8BA C8B H8BB 109.5 . . ?
C7 C8B H8BC 109.5 . . ?
H8BA C8B H8BC 109.5 . . ?
H8BB C8B H8BC 109.5 . . ?
C9 N1 C10 120.83(19) . . ?
C9 N1 Zn1 126.99(16) . . ?
C10 N1 Zn1 111.87(15) . . ?
C11 N2 C13 111.68(19) . . ?
C11 N2 C12 109.72(18) . . ?
C13 N2 C12 111.4(2) . . ?
C11 N2 Zn1 109.74(14) . 2_666 ?
C13 N2 Zn1 110.28(15) . 2_666 ?
C12 N2 Zn1 103.73(14) . 2_666 ?
O4 N3 O5 123.8(4) . . ?
O4 N3 C18 117.8(4) . . ?
O5 N3 C18 118.4(4) . . ?
O6 N4 O7 123.6(3) . . ?
O6 N4 C20 118.9(3) . . ?
O7 N4 C20 117.5(3) . . ?
C1 O1 Zn1 127.96(13) . . ?
C1 O1 Zn1 112.95(14) . 2_666 ?
Zn1 O1 Zn1 99.95(7) . 2_666 ?
C14 O2 C11 114.1(2) . . ?
C15 O3 Zn1 130.77(17) . . ?
O3 Zn1 N1 132.55(9) . . ?
O3 Zn1 O1 104.32(7) . . ?
N1 Zn1 O1 90.37(7) . . ?
O3 Zn1 O1 100.93(8) . 2_666 ?
N1 Zn1 O1 126.19(7) . 2_666 ?
O1 Zn1 O1 80.05(7) . 2_666 ?
O3 Zn1 N2 94.36(8) . 2_666 ?
N1 Zn1 N2 83.14(7) . 2_666 ?
O1 Zn1 N2 159.39(7) . 2_666 ?
O1 Zn1 N2 88.02(7) 2_666 2_666 ?
O3 Zn1 Zn1 106.56(7) . 2_666 ?
N1 Zn1 Zn1 113.11(6) . 2_666 ?
O1 Zn1 Zn1 40.36(4) . 2_666 ?
O1 Zn1 Zn1 39.69(4) 2_666 2_666 ?
N2 Zn1 Zn1 125.75(5) 2_666 2_666 ?

loop_
_geom_bond_atom_site_label_1
_geom_bond_atom_site_label_2
_geom_bond_distance
_geom_bond_site_symmetry_2
_geom_bond_publ_flag
C1 O1 1.338(3) . ?
C1 C2 1.402(3) . ?
C1 C6 1.410(3) . ?
C2 C3 1.373(3) . ?
C2 C11 1.519(3) . ?
C3 C4 1.394(4) . ?
C3 H3 0.9300 . ?
C4 C5 1.367(4) . ?
C4 C7 1.525(4) . ?
C5 C6 1.417(3) . ?
C5 H5 0.9300 . ?
C6 C9 1.447(3) . ?
C7 C8A 1.340(8) . ?
C7 C8B 1.441(10) . ?
C7 H7A 0.9700 . ?
C7 H7B 0.9700 . ?
C9 N1 1.271(3) . ?
C9 H9 0.9300 . ?
C10 N1 1.468(3) . ?
C10 C12 1.513(4) 2_666 ?
C10 H10A 0.9700 . ?
C10 H10B 0.9700 . ?
C11 O2 1.413(3) . ?
C11 N2 1.470(3) . ?
C11 H11 0.9800 . ?
C12 N2 1.489(3) . ?
C12 C10 1.513(4) 2_666 ?
C12 H12A 0.9700 . ?
C12 H12B 0.9700 . ?
C13 N2 1.479(3) . ?
C13 H13A 0.9600 . ?
C13 H13B 0.9600 . ?
C13 H13C 0.9600 . ?
C14 O2 1.399(4) . ?
C14 H14A 0.9600 . ?
C14 H14B 0.9600 . ?
C14 H14C 0.9600 . ?
C15 O3 1.274(3) . ?
C15 C20 1.415(4) . ?
C15 C16 1.419(4) . ?
C16 C17 1.361(4) . ?
C16 H16 0.9300 . ?
C17 C18 1.386(5) . ?
C17 H17 0.9300 . ?
C18 C19 1.343(4) . ?
C18 N3 1.467(4) . ?
C19 C20 1.384(4) . ?
C19 H19 0.9300 . ?
C20 N4 1.461(3) . ?
C8A H8AA 0.9600 . ?
C8A H8AB 0.9600 . ?
C8A H8AC 0.9600 . ?
C8B H8BA 0.9600 . ?
C8B H8BB 0.9600 . ?
C8B H8BC 0.9600 . ?
N1 Zn1 2.0056(18) . ?
N2 Zn1 2.207(2) 2_666 ?
N3 O4 1.210(5) . ?
N3 O5 1.211(5) . ?
N4 O6 1.216(3) . ?
N4 O7 1.220(3) . ?
O1 Zn1 2.0280(16) . ?
O1 Zn1 2.0565(16) 2_666 ?
O3 Zn1 1.9311(18) . ?
Zn1 O1 2.0565(16) 2_666 ?
Zn1 N2 2.207(2) 2_666 ?
Zn1 Zn1 3.1278(8) 2_666 ?
